data_2214016
loop_
_publ_author_name
Sadiq-ur-Rehman
'Saeed, Sadia'
'Ali, Saqib'
'Shahzadi, Saira'
'Helliwell, Madeleine'

_publ_section_title
;
 Dichloridobis(dimethyl sulfoxide-\k<i>O</i>)diphenyltin(IV)
;
_journal_coeditor_code AT2303
_journal_issue 7
_journal_name_full 'Acta Crystallographica Section E'
_journal_page_first m1788
_journal_page_last m1788
_journal_paper_doi 10.1107/S1600536807025858
_journal_volume 63
_journal_year 2007
_chemical_formula_iupac '[Sn (C6 H5)2 Cl2 (C2 H6 O S)2]'
_chemical_formula_moiety 'C16 H22 Cl2 O2 S2 Sn'
_chemical_formula_sum 'C16 H22 Cl2 O2 S2 Sn'
_chemical_formula_weight 500.05
_chemical_name_systematic
;
Dichloridobis(dimethyl sulfoxide-\kO)diphenyltin(IV)
;
_space_group_IT_number 7
_symmetry_cell_setting monoclinic
_symmetry_space_group_name_Hall 'P -2yac'
_symmetry_space_group_name_H-M 'P 1 n 1'
_atom_sites_solution_hydrogens geom
_atom_sites_solution_primary direct
_atom_sites_solution_secondary difmap
_audit_creation_method SHELXL97
_cell_angle_alpha 90.00
_cell_angle_beta 95.5060(10)
_cell_angle_gamma 90.00
_cell_formula_units_Z 2
_cell_length_a 9.8877(8)
_cell_length_b 7.9766(6)
_cell_length_c 12.5880(10)
_cell_measurement_reflns_used 3405
_cell_measurement_temperature 100(2)
_cell_measurement_theta_max 26.36
_cell_measurement_theta_min 2.51
_cell_volume 988.24(13)
_computing_cell_refinement 'SAINT (Bruker, 2002)'
_computing_data_collection 'SMART (Bruker, 2001)'
_computing_data_reduction SAINT
_computing_molecular_graphics 'SHELXTL (Bruker, 2001)'
_computing_publication_material 'SHELXTL and PLATON (Spek 2003)'
_computing_structure_refinement 'SHELXL97 (Sheldrick, 1997)'
_computing_structure_solution 'SHELXS97 (Sheldrick, 1997)'
_diffrn_ambient_temperature 100(2)
_diffrn_measured_fraction_theta_full 0.995
_diffrn_measured_fraction_theta_max 0.995
_diffrn_measurement_device_type 'Bruker SMART CCD area-detector'
_diffrn_measurement_method '\f and \w'
_diffrn_radiation_monochromator graphite
_diffrn_radiation_source 'fine-focus sealed tube'
_diffrn_radiation_type MoK\a
_diffrn_radiation_wavelength 0.71073
_diffrn_reflns_av_R_equivalents 0.0196
_diffrn_reflns_av_sigmaI/netI 0.0340
_diffrn_reflns_limit_h_max 8
_diffrn_reflns_limit_h_min -12
_diffrn_reflns_limit_k_max 9
_diffrn_reflns_limit_k_min -9
_diffrn_reflns_limit_l_max 15
_diffrn_reflns_limit_l_min -15
_diffrn_reflns_number 5514
_diffrn_reflns_theta_full 26.36
_diffrn_reflns_theta_max 26.36
_diffrn_reflns_theta_min 2.51
_diffrn_standards_decay_% 0
_diffrn_standards_number 0
_exptl_absorpt_coefficient_mu 1.779
_exptl_absorpt_correction_T_max 0.7173
_exptl_absorpt_correction_T_min 0.5363
_exptl_absorpt_correction_type multi-scan
_exptl_absorpt_process_details '(SADABS; Bruker, 2001)'
_exptl_crystal_colour colourless
_exptl_crystal_density_diffrn 1.680
_exptl_crystal_density_method 'not measured'
_exptl_crystal_description rectangular
_exptl_crystal_F_000 500
_exptl_crystal_size_max 0.40
_exptl_crystal_size_mid 0.20
_exptl_crystal_size_min 0.20
_refine_diff_density_max 0.632
_refine_diff_density_min -0.497
_refine_ls_abs_structure_details 'Flack (1983), with 917 Freidel pairs'
_refine_ls_abs_structure_Flack 0.024(17)
_refine_ls_extinction_method none
_refine_ls_goodness_of_fit_ref 1.047
_refine_ls_hydrogen_treatment constr
_refine_ls_matrix_type full
_refine_ls_number_parameters 212
_refine_ls_number_reflns 2934
_refine_ls_number_restraints 2
_refine_ls_restrained_S_all 1.047
_refine_ls_R_factor_all 0.0213
_refine_ls_R_factor_gt 0.0207
_refine_ls_shift/su_max 0.001
_refine_ls_shift/su_mean 0.000
_refine_ls_structure_factor_coef Fsqd
_refine_ls_weighting_details 'calc w = 1/[\s^2^(Fo^2^)+(0.0248P)^2^] where P=(Fo^2^+2Fc^2^)/3'
_refine_ls_weighting_scheme calc
_refine_ls_wR_factor_gt 0.0481
_refine_ls_wR_factor_ref 0.0483
_reflns_number_gt 2884
_reflns_number_total 2934
_reflns_threshold_expression I>2\s(I)
_cod_data_source_file at2303.cif
_cod_data_source_block I
_cod_original_sg_symbol_H-M 'P n'
_cod_database_code 2214016
_cod_database_fobs_code 2214016

loop_
_symmetry_equiv_pos_as_xyz
'x, y, z'
'x+1/2, -y, z+1/2'

loop_
_atom_site_type_symbol
_atom_site_label
_atom_site_fract_x
_atom_site_fract_y
_atom_site_fract_z
_atom_site_U_iso_or_equiv
_atom_site_adp_type
_atom_site_calc_flag
_atom_site_refinement_flags
_atom_site_occupancy
Sn Sn1 0.87116(2) 0.73205(2) 0.06392(2) 0.01157(6) Uani d . 1
S S1 1.06401(9) 0.52499(11) -0.09835(7) 0.01579(19) Uani d . 1
S S2 1.02952(11) 0.42840(11) 0.23125(7) 0.0206(2) Uani d . 1
Cl Cl1 0.77624(10) 0.98627(11) -0.02938(7) 0.01949(19) Uani d . 1
Cl Cl2 0.82060(10) 0.81165(12) 0.24691(7) 0.0198(2) Uani d . 1
O O1 0.9310(2) 0.6217(3) -0.09105(19) 0.0155(5) Uani d . 1
O O2 0.9624(3) 0.4828(3) 0.1231(2) 0.0210(6) Uani d . 1
C C1 1.0711(4) 0.8424(4) 0.0825(3) 0.0127(7) Uani d . 1
C C2 1.1228(4) 0.9177(4) -0.0049(3) 0.0159(8) Uani d . 1
H H2 1.0705 0.9166 -0.0722 0.019 Uiso calc R 1
C C3 1.2497(4) 0.9946(4) 0.0047(3) 0.0189(8) Uani d . 1
H H3 1.2844 1.0428 -0.0562 0.023 Uiso calc R 1
C C4 1.3253(4) 1.0006(4) 0.1028(3) 0.0189(8) Uani d . 1
H H4 1.4115 1.0541 0.1096 0.023 Uiso calc R 1
C C5 1.2750(4) 0.9282(4) 0.1915(3) 0.0167(8) Uani d . 1
H H5 1.3270 0.9327 0.2590 0.020 Uiso calc R 1
C C6 1.1492(4) 0.8494(4) 0.1819(3) 0.0149(7) Uani d . 1
H H6 1.1156 0.8000 0.2428 0.018 Uiso calc R 1
C C7 0.6846(4) 0.5975(4) 0.0322(3) 0.0147(7) Uani d . 1
C C8 0.6804(4) 0.4271(4) 0.0050(3) 0.0154(7) Uani d . 1
H H8 0.7629 0.3683 -0.0009 0.019 Uiso calc R 1
C C9 0.5576(4) 0.3430(5) -0.0136(3) 0.0175(8) Uani d . 1
H H9 0.5566 0.2275 -0.0321 0.021 Uiso calc R 1
C C10 0.4357(4) 0.4273(4) -0.0052(3) 0.0166(8) Uani d . 1
H H10 0.3515 0.3700 -0.0180 0.020 Uiso calc R 1
C C11 0.4387(4) 0.5969(5) 0.0224(3) 0.0190(8) Uani d . 1
H H11 0.3563 0.6555 0.0291 0.023 Uiso calc R 1
C C12 0.5621(4) 0.6799(5) 0.0400(3) 0.0168(8) Uani d . 1
H H12 0.5629 0.7957 0.0578 0.020 Uiso calc R 1
C C13 1.1218(4) 0.5947(5) -0.2208(3) 0.0245(9) Uani d . 1
H H13A 1.0480 0.5843 -0.2782 0.037 Uiso calc R 1
H H13B 1.1990 0.5258 -0.2377 0.037 Uiso calc R 1
H H13C 1.1502 0.7122 -0.2139 0.037 Uiso calc R 1
C C14 1.0108(4) 0.3205(5) -0.1386(3) 0.0228(8) Uani d . 1
H H14A 0.9738 0.2631 -0.0789 0.034 Uiso calc R 1
H H14B 1.0886 0.2573 -0.1603 0.034 Uiso calc R 1
H H14C 0.9405 0.3281 -0.1989 0.034 Uiso calc R 1
C C15 1.2005(5) 0.3876(6) 0.2057(4) 0.0369(11) Uani d . 1
H H15A 1.2014 0.3062 0.1474 0.055 Uiso calc R 1
H H15B 1.2508 0.3421 0.2701 0.055 Uiso calc R 1
H H15C 1.2433 0.4921 0.1854 0.055 Uiso calc R 1
C C16 0.9765(6) 0.2180(5) 0.2451(5) 0.0407(13) Uani d . 1
H H16A 0.8812 0.2161 0.2604 0.061 Uiso calc R 1
H H16B 1.0329 0.1647 0.3039 0.061 Uiso calc R 1
H H16C 0.9861 0.1569 0.1787 0.061 Uiso calc R 1

loop_
_atom_site_aniso_label
_atom_site_aniso_U_11
_atom_site_aniso_U_22
_atom_site_aniso_U_33
_atom_site_aniso_U_12
_atom_site_aniso_U_13
_atom_site_aniso_U_23
Sn1 0.01164(11) 0.01114(10) 0.01229(10) 0.00108(13) 0.00299(7) -0.00024(13)
S1 0.0119(4) 0.0192(4) 0.0167(4) 0.0013(4) 0.0036(3) -0.0044(3)
S2 0.0318(6) 0.0153(5) 0.0153(4) 0.0075(4) 0.0047(4) 0.0014(3)
Cl1 0.0171(5) 0.0160(4) 0.0259(4) 0.0041(3) 0.0045(4) 0.0067(3)
Cl2 0.0225(5) 0.0229(5) 0.0153(4) -0.0040(4) 0.0088(4) -0.0041(3)
O1 0.0127(13) 0.0181(13) 0.0159(12) 0.0018(10) 0.0027(10) -0.0040(10)
O2 0.0231(16) 0.0156(13) 0.0231(14) 0.0049(12) -0.0045(11) 0.0003(10)
C1 0.0123(18) 0.0096(16) 0.0163(17) 0.0028(14) 0.0022(14) -0.0031(13)
C2 0.018(2) 0.0145(18) 0.0164(18) 0.0027(15) 0.0050(15) -0.0024(14)
C3 0.026(2) 0.0113(17) 0.0206(18) -0.0011(15) 0.0098(15) 0.0023(14)
C4 0.015(2) 0.0116(17) 0.030(2) -0.0018(15) 0.0049(16) -0.0027(15)
C5 0.016(2) 0.0133(17) 0.0198(18) 0.0054(15) -0.0026(15) -0.0022(14)
C6 0.0189(19) 0.0115(17) 0.0147(17) 0.0029(14) 0.0042(14) -0.0022(13)
C7 0.0170(19) 0.0164(18) 0.0113(16) 0.0010(15) 0.0050(14) 0.0024(13)
C8 0.0149(19) 0.0170(18) 0.0147(17) 0.0025(15) 0.0034(14) 0.0019(14)
C9 0.020(2) 0.0125(18) 0.0206(18) 0.0025(15) 0.0033(16) 0.0005(15)
C10 0.0115(19) 0.0183(18) 0.0205(18) -0.0047(14) 0.0041(15) -0.0003(14)
C11 0.0122(19) 0.0211(19) 0.0242(19) 0.0041(15) 0.0036(15) 0.0018(15)
C12 0.016(2) 0.0148(18) 0.0201(18) 0.0009(15) 0.0039(15) -0.0001(14)
C13 0.027(2) 0.024(2) 0.025(2) -0.0026(17) 0.0149(18) -0.0065(16)
C14 0.021(2) 0.0165(19) 0.032(2) 0.0020(16) 0.0081(17) 0.0010(16)
C15 0.020(2) 0.025(2) 0.061(3) 0.0036(19) -0.015(2) 0.002(2)
C16 0.038(3) 0.020(2) 0.069(4) 0.007(2) 0.031(3) 0.018(2)

loop_
_atom_type_symbol
_atom_type_description
_atom_type_scat_dispersion_real
_atom_type_scat_dispersion_imag
_atom_type_scat_source
C C 0.0033 0.0016 'International Tables Vol C Tables 4.2.6.8 and 6.1.1.4'
H H 0.0000 0.0000 'International Tables Vol C Tables 4.2.6.8 and 6.1.1.4'
S S 0.1246 0.1234 'International Tables Vol C Tables 4.2.6.8 and 6.1.1.4'
Sn Sn -0.6537 1.4246 'International Tables Vol C Tables 4.2.6.8 and 6.1.1.4'
Cl Cl 0.1484 0.1585 'International Tables Vol C Tables 4.2.6.8 and 6.1.1.4'
O O 0.0106 0.0060 'International Tables Vol C Tables 4.2.6.8 and 6.1.1.4'

loop_
_geom_angle_atom_site_label_1
_geom_angle_atom_site_label_2
_geom_angle_atom_site_label_3
_geom_angle
C7 Sn1 C1 172.19(13)
C7 Sn1 O1 86.36(11)
C1 Sn1 O1 86.54(11)
C7 Sn1 O2 86.02(12)
C1 Sn1 O2 89.46(11)
O1 Sn1 O2 79.35(9)
C7 Sn1 Cl1 92.38(10)
C1 Sn1 Cl1 91.08(9)
O1 Sn1 Cl1 91.61(6)
O2 Sn1 Cl1 170.89(7)
C7 Sn1 Cl2 93.11(10)
C1 Sn1 Cl2 93.38(9)
O1 Sn1 Cl2 170.97(6)
O2 Sn1 Cl2 91.62(7)
Cl1 Sn1 Cl2 97.42(3)
O1 S1 C14 104.30(17)
O1 S1 C13 104.04(16)
C14 S1 C13 98.65(19)
O2 S2 C16 104.5(2)
O2 S2 C15 103.3(2)
C16 S2 C15 98.0(2)
S1 O1 Sn1 122.81(13)
S2 O2 Sn1 131.88(15)
C2 C1 C6 118.2(3)
C2 C1 Sn1 119.5(3)
C6 C1 Sn1 122.1(3)
C3 C2 C1 121.2(3)
C3 C2 H2 119.4
C1 C2 H2 119.4
C4 C3 C2 119.9(3)
C4 C3 H3 120.0
C2 C3 H3 120.0
C3 C4 C5 120.0(4)
C3 C4 H4 120.0
C5 C4 H4 120.0
C6 C5 C4 120.2(3)
C6 C5 H5 119.9
C4 C5 H5 119.9
C5 C6 C1 120.4(3)
C5 C6 H6 119.8
C1 C6 H6 119.8
C12 C7 C8 118.1(4)
C12 C7 Sn1 119.4(3)
C8 C7 Sn1 122.5(3)
C9 C8 C7 121.0(4)
C9 C8 H8 119.5
C7 C8 H8 119.5
C8 C9 C10 120.2(3)
C8 C9 H9 119.9
C10 C9 H9 119.9
C9 C10 C11 119.2(4)
C9 C10 H10 120.4
C11 C10 H10 120.4
C12 C11 C10 120.0(4)
C12 C11 H11 120.0
C10 C11 H11 120.0
C11 C12 C7 121.5(3)
C11 C12 H12 119.3
C7 C12 H12 119.3
S1 C13 H13A 109.5
S1 C13 H13B 109.5
H13A C13 H13B 109.5
S1 C13 H13C 109.5
H13A C13 H13C 109.5
H13B C13 H13C 109.5
S1 C14 H14A 109.5
S1 C14 H14B 109.5
H14A C14 H14B 109.5
S1 C14 H14C 109.5
H14A C14 H14C 109.5
H14B C14 H14C 109.5
S2 C15 H15A 109.5
S2 C15 H15B 109.5
H15A C15 H15B 109.5
S2 C15 H15C 109.5
H15A C15 H15C 109.5
H15B C15 H15C 109.5
S2 C16 H16A 109.5
S2 C16 H16B 109.5
H16A C16 H16B 109.5
S2 C16 H16C 109.5
H16A C16 H16C 109.5
H16B C16 H16C 109.5

loop_
_geom_bond_atom_site_label_1
_geom_bond_atom_site_label_2
_geom_bond_distance
Sn1 C7 2.139(4)
Sn1 C1 2.156(4)
Sn1 O1 2.270(2)
Sn1 O2 2.279(2)
Sn1 Cl1 2.4821(9)
Sn1 Cl2 2.4860(9)
S1 O1 1.535(3)
S1 C14 1.773(4)
S1 C13 1.784(4)
S2 O2 1.519(3)
S2 C16 1.772(4)
S2 C15 1.781(5)
C1 C2 1.393(5)
C1 C6 1.407(5)
C2 C3 1.391(5)
C2 H2 0.9500
C3 C4 1.381(6)
C3 H3 0.9500
C4 C5 1.391(5)
C4 H4 0.9500
C5 C6 1.389(5)
C5 H5 0.9500
C6 H6 0.9500
C7 C12 1.390(5)
C7 C8 1.402(5)
C8 C9 1.387(5)
C8 H8 0.9500
C9 C10 1.393(5)
C9 H9 0.9500
C10 C11 1.397(5)
C10 H10 0.9500
C11 C12 1.387(5)
C11 H11 0.9500
C12 H12 0.9500
C13 H13A 0.9800
C13 H13B 0.9800
C13 H13C 0.9800
C14 H14A 0.9800
C14 H14B 0.9800
C14 H14C 0.9800
C15 H15A 0.9800
C15 H15B 0.9800
C15 H15C 0.9800
C16 H16A 0.9800
C16 H16B 0.9800
C16 H16C 0.9800

loop_
_geom_hbond_atom_site_label_D
_geom_hbond_atom_site_label_H
_geom_hbond_atom_site_label_A
_geom_hbond_site_symmetry_A
_geom_hbond_distance_DH
_geom_hbond_distance_HA
_geom_hbond_distance_DA
_geom_hbond_angle_DHA
C15 H15B O1 2_565 0.98 2.39 3.260(5) 147.6
C3 H3 Cl2 2_574 0.95 2.79 3.721(4) 166.3
C14 H14B Cl2 2_564 0.98 2.73 3.663(4) 159.6

loop_
_geom_torsion_atom_site_label_1
_geom_torsion_atom_site_label_2
_geom_torsion_atom_site_label_3
_geom_torsion_atom_site_label_4
_geom_torsion
C14 S1 O1 Sn1 117.33(19)
C13 S1 O1 Sn1 -139.74(17)
C7 Sn1 O1 S1 -126.56(18)
C1 Sn1 O1 S1 50.17(17)
O2 Sn1 O1 S1 -39.93(16)
Cl1 Sn1 O1 S1 141.16(15)
C16 S2 O2 Sn1 143.5(2)
C15 S2 O2 Sn1 -114.4(2)
C7 Sn1 O2 S2 -119.4(2)
C1 Sn1 O2 S2 67.0(2)
O1 Sn1 O2 S2 153.6(2)
Cl2 Sn1 O2 S2 -26.4(2)
O1 Sn1 C1 C2 43.7(3)
O2 Sn1 C1 C2 123.1(3)
Cl1 Sn1 C1 C2 -47.8(3)
Cl2 Sn1 C1 C2 -145.3(3)
O1 Sn1 C1 C6 -139.8(3)
O2 Sn1 C1 C6 -60.5(3)
Cl1 Sn1 C1 C6 128.6(3)
Cl2 Sn1 C1 C6 31.1(3)
C6 C1 C2 C3 1.5(5)
Sn1 C1 C2 C3 178.1(3)
C1 C2 C3 C4 -1.6(5)
C2 C3 C4 C5 0.7(5)
C3 C4 C5 C6 0.2(5)
C4 C5 C6 C1 -0.2(5)
C2 C1 C6 C5 -0.6(5)
Sn1 C1 C6 C5 -177.1(3)
O1 Sn1 C7 C12 -131.5(3)
O2 Sn1 C7 C12 148.9(3)
Cl1 Sn1 C7 C12 -40.0(3)
Cl2 Sn1 C7 C12 57.5(3)
O1 Sn1 C7 C8 49.3(3)
O2 Sn1 C7 C8 -30.2(3)
Cl1 Sn1 C7 C8 140.8(3)
Cl2 Sn1 C7 C8 -121.6(3)
C12 C7 C8 C9 -0.1(5)
Sn1 C7 C8 C9 179.1(3)
C7 C8 C9 C10 -0.1(5)
C8 C9 C10 C11 -0.2(5)
C9 C10 C11 C12 0.6(6)
C10 C11 C12 C7 -0.8(6)
C8 C7 C12 C11 0.6(5)
Sn1 C7 C12 C11 -178.6(3)
